data_1513218
loop_
_publ_author_name
'Zheng, Yong'
'Zhang, Shu-Wei'
'Cong, Hai-Jian'
'Huang, Yu-Jie'
'Xuan, Li-Jiang'

_publ_section_title
;
 Caesalminaxins A--L, Cassane Diterpenoids from the Seeds ofCaesalpinia
 minax
;
_journal_issue 12
_journal_name_full 'Journal of Natural Products'
_journal_page_first 2210
_journal_paper_doi 10.1021/np400545v
_journal_volume 76
_journal_year 2013
_chemical_absolute_configuration ad
_chemical_formula_sum 'C26 H38 O12'
_chemical_formula_weight 542.56
_chemical_name_systematic
; 
 ? 
;
_space_group_IT_number 19
_symmetry_cell_setting orthorhombic
_symmetry_space_group_name_Hall 'P 2ac 2ab'
_symmetry_space_group_name_H-M 'P 21 21 21'
_atom_sites_solution_hydrogens geom
_atom_sites_solution_primary direct
_atom_sites_solution_secondary difmap
_audit_creation_method SHELXL-97
_cell_angle_alpha 90.00
_cell_angle_beta 90.00
_cell_angle_gamma 90.00
_cell_formula_units_Z 4
_cell_length_a 11.2384(2)
_cell_length_b 12.0287(3)
_cell_length_c 19.6185(4)
_cell_measurement_reflns_used 9756
_cell_measurement_temperature 140(2)
_cell_measurement_theta_max 69.30
_cell_measurement_theta_min 4.31
_cell_volume 2652.09(10)
_computing_cell_refinement 'Bruker SAINT'
_computing_data_collection 'Bruker APEX2'
_computing_data_reduction 'Bruker SAINT'
_computing_molecular_graphics 'Bruker SHELXTL'
_computing_publication_material 'Bruker SHELXTL'
_computing_structure_refinement 'SHELXL-97 (Sheldrick, 2008)'
_computing_structure_solution 'SHELXS-97 (Sheldrick, 2008)'
_diffrn_ambient_temperature 140(2)
_diffrn_measured_fraction_theta_full 0.990
_diffrn_measured_fraction_theta_max 0.991
_diffrn_measurement_device_type 'Bruker APEX-II CCD'
_diffrn_measurement_method '\f and \w scans'
_diffrn_radiation_monochromator graphite
_diffrn_radiation_source 'fine-focus sealed tube'
_diffrn_radiation_type CuK\a
_diffrn_radiation_wavelength 1.54178
_diffrn_reflns_av_R_equivalents 0.0327
_diffrn_reflns_av_sigmaI/netI 0.0308
_diffrn_reflns_limit_h_max 12
_diffrn_reflns_limit_h_min -13
_diffrn_reflns_limit_k_max 14
_diffrn_reflns_limit_k_min -13
_diffrn_reflns_limit_l_max 23
_diffrn_reflns_limit_l_min -23
_diffrn_reflns_number 16999
_diffrn_reflns_theta_full 69.70
_diffrn_reflns_theta_max 69.70
_diffrn_reflns_theta_min 4.31
_exptl_absorpt_coefficient_mu 0.906
_exptl_absorpt_correction_T_max 0.9561
_exptl_absorpt_correction_T_min 0.8395
_exptl_absorpt_correction_type multi-scan
_exptl_absorpt_process_details sadabs
_exptl_crystal_colour colourless
_exptl_crystal_density_diffrn 1.359
_exptl_crystal_density_method 'not measured'
_exptl_crystal_description block
_exptl_crystal_F_000 1160
_exptl_crystal_size_max 0.20
_exptl_crystal_size_mid 0.16
_exptl_crystal_size_min 0.05
_refine_diff_density_max 0.330
_refine_diff_density_min -0.193
_refine_diff_density_rms 0.042
_refine_ls_abs_structure_details 'Flack H D (1983), Acta Cryst. A39, 876-881'
_refine_ls_abs_structure_Flack 0.12(12)
_refine_ls_extinction_method none
_refine_ls_goodness_of_fit_ref 0.994
_refine_ls_hydrogen_treatment constr
_refine_ls_matrix_type full
_refine_ls_number_parameters 352
_refine_ls_number_reflns 4750
_refine_ls_number_restraints 0
_refine_ls_restrained_S_all 0.994
_refine_ls_R_factor_all 0.0352
_refine_ls_R_factor_gt 0.0346
_refine_ls_shift/su_max 0.054
_refine_ls_shift/su_mean 0.003
_refine_ls_structure_factor_coef Fsqd
_refine_ls_weighting_details 'calc w=1/[\s^2^(Fo^2^)+(0.1002P)^2^+0.0000P] where P=(Fo^2^+2Fc^2^)/3'
_refine_ls_weighting_scheme calc
_refine_ls_wR_factor_gt 0.1110
_refine_ls_wR_factor_ref 0.1118
_reflns_number_gt 4645
_reflns_number_total 4750
_reflns_threshold_expression >2sigma(I)
_cod_data_source_file np400545v_si_002.cif
_cod_data_source_block cu_dm13306_0m
_cod_depositor_comments
;
The following automatic conversions were performed:

'_symmetry_cell_setting' value 'Orthorhombic' changed to
'orthorhombic' according to
/home/saulius/struct/CIF-dictionaries/cif_core.dic dictionary named
'cif_core.dic' version 2.4.2 from 2011-04-26.

Automatic conversion script
Id: cif_fix_values 1891 2012-01-12 08:04:46Z andrius 
;
_cod_original_sg_symbol_H-M P2(1)2(1)2(1)
_cod_database_code 1513218

loop_
_symmetry_equiv_pos_as_xyz
'x, y, z'
'x+1/2, -y+1/2, -z'
'-x, y+1/2, -z+1/2'
'-x+1/2, -y, z+1/2'

loop_
_atom_site_label
_atom_site_type_symbol
_atom_site_fract_x
_atom_site_fract_y
_atom_site_fract_z
_atom_site_U_iso_or_equiv
_atom_site_adp_type
_atom_site_occupancy
_atom_site_symmetry_multiplicity
_atom_site_calc_flag
_atom_site_refinement_flags
O1 O 0.19248(11) 1.05395(9) 0.41152(6) 0.0248(2) Uani 1 1 d .
O2 O 0.08291(15) 1.14685(15) 0.48880(9) 0.0506(4) Uani 1 1 d .
O3 O 0.31501(10) 0.90316(9) 0.33076(6) 0.0209(2) Uani 1 1 d .
H3 H 0.3130 0.9646 0.3511 0.031 Uiso 1 1 calc R
O4 O 0.31543(10) 0.73901(9) 0.23721(6) 0.0239(2) Uani 1 1 d .
O5 O 0.20913(13) 0.66027(14) 0.15292(7) 0.0420(4) Uani 1 1 d .
O6 O 0.22040(10) 0.57077(9) 0.31884(6) 0.0254(3) Uani 1 1 d .
O7 O 0.41729(14) 0.54732(15) 0.33786(13) 0.0627(5) Uani 1 1 d .
O8 O 0.27204(10) 0.62888(9) 0.47636(6) 0.0240(2) Uani 1 1 d .
H8 H 0.2838 0.5619 0.4865 0.036 Uiso 1 1 calc R
O9 O 0.28215(10) 0.83167(10) 0.55175(6) 0.0289(3) Uani 1 1 d .
O10 O 0.16601(11) 0.76099(11) 0.63272(6) 0.0291(3) Uani 1 1 d .
O11 O 0.05896(11) 0.59723(10) 0.61068(6) 0.0297(3) Uani 1 1 d .
O1S O 0.33247(14) 0.41536(13) 0.51514(9) 0.0463(4) Uani 1 1 d .
H1S H 0.4031 0.3913 0.5102 0.070 Uiso 1 1 d R
H2S H 0.3161 0.3998 0.5563 0.070 Uiso 1 1 d R
C1 C 0.08738(15) 1.02474(13) 0.37100(8) 0.0226(3) Uani 1 1 d .
H1 H 0.0145 1.0346 0.3996 0.027 Uiso 1 1 calc R
C2 C 0.08186(16) 1.10439(14) 0.31077(9) 0.0272(4) Uani 1 1 d .
H2A H 0.0837 1.1819 0.3277 0.033 Uiso 1 1 calc R
H2B H 0.0060 1.0934 0.2860 0.033 Uiso 1 1 calc R
C3 C 0.18591(16) 1.08607(14) 0.26174(9) 0.0276(4) Uani 1 1 d .
H3A H 0.2607 1.1056 0.2855 0.033 Uiso 1 1 calc R
H3B H 0.1770 1.1377 0.2228 0.033 Uiso 1 1 calc R
C4 C 0.19715(15) 0.96606(14) 0.23375(8) 0.0243(3) Uani 1 1 d .
C5 C 0.20362(14) 0.88461(12) 0.29697(8) 0.0190(3) Uani 1 1 d .
C6 C 0.21006(13) 0.75914(13) 0.27849(8) 0.0207(3) Uani 1 1 d .
H6 H 0.1369 0.7362 0.2531 0.025 Uiso 1 1 calc R
C7 C 0.22689(14) 0.68595(13) 0.34143(8) 0.0202(3) Uani 1 1 d .
H7 H 0.3071 0.7004 0.3616 0.024 Uiso 1 1 calc R
C8 C 0.13244(13) 0.70626(12) 0.39473(8) 0.0187(3) Uani 1 1 d .
H8A H 0.0536 0.6843 0.3754 0.022 Uiso 1 1 calc R
C9 C 0.12827(13) 0.82960(13) 0.41258(7) 0.0183(3) Uani 1 1 d .
H9 H 0.2096 0.8515 0.4283 0.022 Uiso 1 1 calc R
C10 C 0.09784(14) 0.90172(13) 0.34977(7) 0.0189(3) Uani 1 1 d .
C11 C 0.04660(14) 0.83053(13) 0.47506(8) 0.0213(3) Uani 1 1 d .
H11A H -0.0373 0.8167 0.4622 0.026 Uiso 1 1 calc R
H11B H 0.0520 0.9019 0.5000 0.026 Uiso 1 1 calc R
C12 C 0.19502(14) 0.77989(13) 0.56518(8) 0.0227(3) Uani 1 1 d .
C13 C 0.09797(13) 0.73268(13) 0.51815(8) 0.0208(3) Uani 1 1 d .
C14 C 0.14930(13) 0.64601(12) 0.46393(8) 0.0198(3) Uani 1 1 d .
C15 C 0.00942(13) 0.68709(13) 0.56816(8) 0.0224(3) Uani 1 1 d .
H15 H -0.0779 0.6909 0.5586 0.027 Uiso 1 1 calc R
C16 C 0.05455(15) 0.70647(14) 0.63611(8) 0.0255(3) Uani 1 1 d .
H16 H -0.0021 0.7251 0.6737 0.031 Uiso 1 1 calc R
C17 C 0.08099(15) 0.53592(13) 0.46444(8) 0.0247(3) Uani 1 1 d .
H17A H 0.1066 0.4902 0.4258 0.037 Uiso 1 1 calc R
H17B H -0.0045 0.5508 0.4608 0.037 Uiso 1 1 calc R
H17C H 0.0972 0.4963 0.5071 0.037 Uiso 1 1 calc R
C18 C 0.31312(17) 0.96468(15) 0.19147(9) 0.0309(4) Uani 1 1 d .
H18A H 0.3159 0.8969 0.1638 0.046 Uiso 1 1 calc R
H18B H 0.3818 0.9664 0.2222 0.046 Uiso 1 1 calc R
H18C H 0.3152 1.0299 0.1615 0.046 Uiso 1 1 calc R
C19 C 0.09498(17) 0.94239(17) 0.18375(8) 0.0324(4) Uani 1 1 d .
H19A H 0.1052 0.9879 0.1427 0.049 Uiso 1 1 calc R
H19B H 0.0189 0.9607 0.2054 0.049 Uiso 1 1 calc R
H19C H 0.0957 0.8635 0.1712 0.049 Uiso 1 1 calc R
C20 C -0.02696(14) 0.86898(14) 0.32221(8) 0.0232(3) Uani 1 1 d .
H20A H -0.0817 0.8581 0.3605 0.035 Uiso 1 1 calc R
H20B H -0.0208 0.7999 0.2960 0.035 Uiso 1 1 calc R
H20C H -0.0572 0.9284 0.2927 0.035 Uiso 1 1 calc R
C21 C 0.17818(17) 1.11429(14) 0.46811(10) 0.0309(4) Uani 1 1 d .
C22 C 0.2946(2) 1.13117(18) 0.50306(12) 0.0446(5) Uani 1 1 d .
H22A H 0.2911 1.1987 0.5309 0.067 Uiso 1 1 calc R
H22B H 0.3577 1.1388 0.4689 0.067 Uiso 1 1 calc R
H22C H 0.3116 1.0671 0.5323 0.067 Uiso 1 1 calc R
C23 C 0.30360(16) 0.68774(13) 0.17697(9) 0.0283(4) Uani 1 1 d .
C24 C 0.42249(18) 0.67067(17) 0.14392(11) 0.0385(5) Uani 1 1 d .
H24A H 0.4326 0.5919 0.1327 0.058 Uiso 1 1 calc R
H24B H 0.4855 0.6939 0.1753 0.058 Uiso 1 1 calc R
H24C H 0.4270 0.7151 0.1021 0.058 Uiso 1 1 calc R
C25 C 0.32205(18) 0.51054(16) 0.32184(12) 0.0385(5) Uani 1 1 d .
C26 C 0.2979(3) 0.39232(19) 0.30051(19) 0.0665(8) Uani 1 1 d .
H26A H 0.3624 0.3443 0.3167 0.100 Uiso 1 1 calc R
H26B H 0.2932 0.3883 0.2507 0.100 Uiso 1 1 calc R
H26C H 0.2223 0.3675 0.3203 0.100 Uiso 1 1 calc R

loop_
_atom_site_aniso_label
_atom_site_aniso_U_11
_atom_site_aniso_U_22
_atom_site_aniso_U_33
_atom_site_aniso_U_23
_atom_site_aniso_U_13
_atom_site_aniso_U_12
O1 0.0235(5) 0.0219(5) 0.0288(5) -0.0005(4) -0.0012(5) -0.0002(5)
O2 0.0406(8) 0.0613(10) 0.0500(9) -0.0265(8) 0.0037(7) 0.0010(8)
O3 0.0152(5) 0.0220(5) 0.0254(5) 0.0008(4) -0.0017(4) -0.0005(4)
O4 0.0204(5) 0.0269(5) 0.0244(5) -0.0021(4) 0.0063(4) -0.0010(5)
O5 0.0360(7) 0.0548(8) 0.0351(7) -0.0185(6) 0.0036(6) -0.0081(7)
O6 0.0228(6) 0.0193(5) 0.0342(6) -0.0024(5) 0.0033(5) 0.0031(4)
O7 0.0263(8) 0.0469(9) 0.1148(16) -0.0180(10) 0.0046(9) 0.0113(7)
O8 0.0165(5) 0.0223(5) 0.0331(6) 0.0017(5) -0.0013(5) 0.0027(4)
O9 0.0213(5) 0.0335(6) 0.0318(6) -0.0052(5) 0.0004(5) -0.0071(5)
O10 0.0276(6) 0.0388(6) 0.0207(5) 0.0007(5) -0.0028(4) -0.0026(5)
O11 0.0326(6) 0.0279(6) 0.0288(6) 0.0065(5) 0.0039(5) 0.0022(5)
O1S 0.0359(8) 0.0438(7) 0.0593(9) 0.0192(7) -0.0016(7) 0.0045(6)
C1 0.0194(7) 0.0229(7) 0.0255(7) 0.0026(6) -0.0001(6) 0.0037(6)
C2 0.0271(8) 0.0245(7) 0.0301(8) 0.0060(7) 0.0023(7) 0.0069(6)
C3 0.0257(8) 0.0248(7) 0.0324(8) 0.0111(6) 0.0023(7) 0.0037(7)
C4 0.0220(7) 0.0281(8) 0.0228(7) 0.0073(6) 0.0029(6) 0.0036(7)
C5 0.0143(7) 0.0224(7) 0.0204(6) 0.0020(6) -0.0014(6) 0.0010(5)
C6 0.0153(7) 0.0256(7) 0.0212(7) -0.0015(6) 0.0033(6) -0.0009(6)
C7 0.0175(7) 0.0187(7) 0.0243(7) -0.0019(6) 0.0017(6) 0.0001(5)
C8 0.0139(6) 0.0212(7) 0.0209(7) 0.0015(6) 0.0008(5) -0.0003(6)
C9 0.0149(6) 0.0214(7) 0.0187(7) 0.0019(6) -0.0004(6) 0.0023(6)
C10 0.0153(7) 0.0223(7) 0.0189(7) 0.0026(6) -0.0003(5) 0.0032(6)
C11 0.0210(7) 0.0222(7) 0.0207(7) -0.0001(6) 0.0022(6) 0.0018(6)
C12 0.0204(7) 0.0260(7) 0.0218(7) -0.0001(6) -0.0008(6) 0.0019(6)
C13 0.0174(7) 0.0218(7) 0.0231(7) 0.0009(6) -0.0011(6) -0.0024(6)
C14 0.0159(7) 0.0208(7) 0.0228(7) 0.0020(6) -0.0019(6) -0.0024(6)
C15 0.0190(7) 0.0254(7) 0.0228(7) 0.0052(6) 0.0028(6) 0.0008(6)
C16 0.0249(8) 0.0281(8) 0.0234(7) 0.0040(6) 0.0042(6) 0.0004(7)
C17 0.0252(8) 0.0215(7) 0.0274(8) 0.0033(6) -0.0009(6) -0.0049(6)
C18 0.0300(9) 0.0329(8) 0.0298(8) 0.0109(7) 0.0095(7) 0.0039(8)
C19 0.0303(9) 0.0437(9) 0.0230(8) 0.0080(7) -0.0012(7) 0.0057(8)
C20 0.0155(7) 0.0308(7) 0.0233(7) 0.0030(6) -0.0015(6) 0.0015(6)
C21 0.0325(9) 0.0270(7) 0.0333(8) -0.0020(7) -0.0008(7) 0.0000(7)
C22 0.0423(12) 0.0458(11) 0.0457(11) -0.0162(9) -0.0099(10) 0.0015(9)
C23 0.0303(9) 0.0270(7) 0.0275(8) -0.0050(7) 0.0090(7) -0.0051(7)
C24 0.0361(10) 0.0383(10) 0.0413(10) -0.0123(9) 0.0187(8) -0.0028(8)
C25 0.0265(10) 0.0320(9) 0.0570(12) -0.0066(9) 0.0074(8) 0.0097(8)
C26 0.0560(15) 0.0317(10) 0.112(2) -0.0197(13) 0.0010(16) 0.0162(11)

loop_
_atom_type_symbol
_atom_type_description
_atom_type_scat_dispersion_real
_atom_type_scat_dispersion_imag
_atom_type_scat_source
C C 0.0181 0.0091 'International Tables Vol C Tables 4.2.6.8 and 6.1.1.4'
H H 0.0000 0.0000 'International Tables Vol C Tables 4.2.6.8 and 6.1.1.4'
O O 0.0492 0.0322 'International Tables Vol C Tables 4.2.6.8 and 6.1.1.4'

loop_
_geom_angle_atom_site_label_1
_geom_angle_atom_site_label_2
_geom_angle_atom_site_label_3
_geom_angle
C21 O1 C1 118.93(13)
C5 O3 H3 109.5
C23 O4 C6 119.14(13)
C25 O6 C7 116.97(13)
C14 O8 H8 109.5
C12 O10 C16 109.25(12)
C16 O11 C15 60.17(10)
H1S O1S H2S 103.6
O1 C1 C2 107.62(13)
O1 C1 C10 108.36(12)
C2 C1 C10 113.41(13)
O1 C1 H1 109.1
C2 C1 H1 109.1
C10 C1 H1 109.1
C1 C2 C3 111.48(13)
C1 C2 H2A 109.3
C3 C2 H2A 109.3
C1 C2 H2B 109.3
C3 C2 H2B 109.3
H2A C2 H2B 108.0
C2 C3 C4 114.79(14)
C2 C3 H3A 108.6
C4 C3 H3A 108.6
C2 C3 H3B 108.6
C4 C3 H3B 108.6
H3A C3 H3B 107.5
C19 C4 C18 106.59(14)
C19 C4 C3 109.74(14)
C18 C4 C3 105.60(14)
C19 C4 C5 114.84(14)
C18 C4 C5 112.05(13)
C3 C4 C5 107.63(12)
O3 C5 C6 102.61(12)
O3 C5 C4 107.83(12)
C6 C5 C4 114.88(12)
O3 C5 C10 109.35(12)
C6 C5 C10 108.21(12)
C4 C5 C10 113.34(12)
O4 C6 C7 104.66(12)
O4 C6 C5 109.24(12)
C7 C6 C5 112.13(12)
O4 C6 H6 110.2
C7 C6 H6 110.2
C5 C6 H6 110.2
O6 C7 C8 109.24(12)
O6 C7 C6 107.22(12)
C8 C7 C6 112.29(12)
O6 C7 H7 109.3
C8 C7 H7 109.3
C6 C7 H7 109.3
C7 C8 C9 109.76(12)
C7 C8 C14 116.41(12)
C9 C8 C14 104.91(12)
C7 C8 H8A 108.5
C9 C8 H8A 108.5
C14 C8 H8A 108.5
C8 C9 C11 102.08(12)
C8 C9 C10 111.71(12)
C11 C9 C10 120.11(12)
C8 C9 H9 107.4
C11 C9 H9 107.4
C10 C9 H9 107.4
C1 C10 C9 109.90(12)
C1 C10 C20 105.57(12)
C9 C10 C20 109.57(12)
C1 C10 C5 110.93(12)
C9 C10 C5 106.34(12)
C20 C10 C5 114.54(12)
C9 C11 C13 101.92(12)
C9 C11 H11A 111.4
C13 C11 H11A 111.4
C9 C11 H11B 111.4
C13 C11 H11B 111.4
H11A C11 H11B 109.2
O9 C12 O10 119.48(14)
O9 C12 C13 130.10(15)
O10 C12 C13 110.30(13)
C15 C13 C12 102.30(12)
C15 C13 C11 112.60(12)
C12 C13 C11 108.00(12)
C15 C13 C14 115.87(13)
C12 C13 C14 112.62(12)
C11 C13 C14 105.38(12)
O8 C14 C17 111.20(12)
O8 C14 C8 109.75(12)
C17 C14 C8 110.40(12)
O8 C14 C13 109.41(12)
C17 C14 C13 112.28(12)
C8 C14 C13 103.53(11)
C16 C15 O11 57.58(10)
C16 C15 C13 108.13(13)
O11 C15 C13 112.77(12)
C16 C15 H15 120.7
O11 C15 H15 120.7
C13 C15 H15 120.7
O11 C16 O10 112.64(13)
O11 C16 C15 62.26(11)
O10 C16 C15 110.00(13)
O11 C16 H16 119.6
O10 C16 H16 119.6
C15 C16 H16 119.6
C14 C17 H17A 109.5
C14 C17 H17B 109.5
H17A C17 H17B 109.5
C14 C17 H17C 109.5
H17A C17 H17C 109.5
H17B C17 H17C 109.5
C4 C18 H18A 109.5
C4 C18 H18B 109.5
H18A C18 H18B 109.5
C4 C18 H18C 109.5
H18A C18 H18C 109.5
H18B C18 H18C 109.5
C4 C19 H19A 109.5
C4 C19 H19B 109.5
H19A C19 H19B 109.5
C4 C19 H19C 109.5
H19A C19 H19C 109.5
H19B C19 H19C 109.5
C10 C20 H20A 109.5
C10 C20 H20B 109.5
H20A C20 H20B 109.5
C10 C20 H20C 109.5
H20A C20 H20C 109.5
H20B C20 H20C 109.5
O2 C21 O1 124.11(18)
O2 C21 C22 125.33(17)
O1 C21 C22 110.51(16)
C21 C22 H22A 109.5
C21 C22 H22B 109.5
H22A C22 H22B 109.5
C21 C22 H22C 109.5
H22A C22 H22C 109.5
H22B C22 H22C 109.5
O5 C23 O4 123.89(16)
O5 C23 C24 125.25(16)
O4 C23 C24 110.86(15)
C23 C24 H24A 109.5
C23 C24 H24B 109.5
H24A C24 H24B 109.5
C23 C24 H24C 109.5
H24A C24 H24C 109.5
H24B C24 H24C 109.5
O7 C25 O6 124.52(17)
O7 C25 C26 125.5(2)
O6 C25 C26 109.92(19)
C25 C26 H26A 109.5
C25 C26 H26B 109.5
H26A C26 H26B 109.5
C25 C26 H26C 109.5
H26A C26 H26C 109.5
H26B C26 H26C 109.5

loop_
_geom_bond_atom_site_label_1
_geom_bond_atom_site_label_2
_geom_bond_distance
O1 C21 1.336(2)
O1 C1 1.466(2)
O2 C21 1.210(3)
O3 C5 1.4340(18)
O3 H3 0.8400
O4 C23 1.340(2)
O4 C6 1.4549(18)
O5 C23 1.208(2)
O6 C25 1.354(2)
O6 C7 1.4564(18)
O7 C25 1.200(3)
O8 C14 1.4159(18)
O8 H8 0.8400
O9 C12 1.190(2)
O10 C12 1.3834(19)
O10 C16 1.416(2)
O11 C16 1.406(2)
O11 C15 1.4746(19)
O1S H1S 0.8500
O1S H2S 0.8501
C1 C2 1.523(2)
C1 C10 1.542(2)
C1 H1 1.0000
C2 C3 1.530(2)
C2 H2A 0.9900
C2 H2B 0.9900
C3 C4 1.550(2)
C3 H3A 0.9900
C3 H3B 0.9900
C4 C19 1.537(2)
C4 C18 1.545(2)
C4 C5 1.582(2)
C5 C6 1.554(2)
C5 C10 1.590(2)
C6 C7 1.528(2)
C6 H6 1.0000
C7 C8 1.510(2)
C7 H7 1.0000
C8 C9 1.525(2)
C8 C14 1.551(2)
C8 H8A 1.0000
C9 C11 1.531(2)
C9 C10 1.5452(19)
C9 H9 1.0000
C10 C20 1.554(2)
C11 C13 1.560(2)
C11 H11A 0.9900
C11 H11B 0.9900
C12 C13 1.537(2)
C13 C15 1.501(2)
C13 C14 1.597(2)
C14 C17 1.531(2)
C15 C16 1.445(2)
C15 H15 1.0000
C16 H16 1.0000
C17 H17A 0.9800
C17 H17B 0.9800
C17 H17C 0.9800
C18 H18A 0.9800
C18 H18B 0.9800
C18 H18C 0.9800
C19 H19A 0.9800
C19 H19B 0.9800
C19 H19C 0.9800
C20 H20A 0.9800
C20 H20B 0.9800
C20 H20C 0.9800
C21 C22 1.491(3)
C22 H22A 0.9800
C22 H22B 0.9800
C22 H22C 0.9800
C23 C24 1.499(2)
C24 H24A 0.9800
C24 H24B 0.9800
C24 H24C 0.9800
C25 C26 1.507(3)
C26 H26A 0.9800
C26 H26B 0.9800
C26 H26C 0.9800

loop_
_geom_torsion_atom_site_label_1
_geom_torsion_atom_site_label_2
_geom_torsion_atom_site_label_3
_geom_torsion_atom_site_label_4
_geom_torsion
C21 O1 C1 C2 100.48(16)
C21 O1 C1 C10 -136.51(14)
O1 C1 C2 C3 66.68(17)
C10 C1 C2 C3 -53.2(2)
C1 C2 C3 C4 56.36(19)
C2 C3 C4 C19 70.55(17)
C2 C3 C4 C18 -174.92(14)
C2 C3 C4 C5 -55.07(18)
C19 C4 C5 O3 168.82(13)
C18 C4 C5 O3 47.02(17)
C3 C4 C5 O3 -68.65(15)
C19 C4 C5 C6 55.13(18)
C18 C4 C5 C6 -66.68(18)
C3 C4 C5 C6 177.65(13)
C19 C4 C5 C10 -69.99(18)
C18 C4 C5 C10 168.21(14)
C3 C4 C5 C10 52.53(17)
C23 O4 C6 C7 113.47(14)
C23 O4 C6 C5 -126.27(14)
O3 C5 C6 O4 -57.19(14)
C4 C5 C6 O4 59.52(17)
C10 C5 C6 O4 -172.73(11)
O3 C5 C6 C7 58.37(15)
C4 C5 C6 C7 175.08(12)
C10 C5 C6 C7 -57.17(16)
C25 O6 C7 C8 -126.47(16)
C25 O6 C7 C6 111.61(16)
O4 C6 C7 O6 -66.95(14)
C5 C6 C7 O6 174.75(12)
O4 C6 C7 C8 173.07(12)
C5 C6 C7 C8 54.77(17)
O6 C7 C8 C9 -173.20(12)
C6 C7 C8 C9 -54.40(16)
O6 C7 C8 C14 67.87(16)
C6 C7 C8 C14 -173.32(12)
C7 C8 C9 C11 -169.93(12)
C14 C8 C9 C11 -44.14(14)
C7 C8 C9 C10 60.48(16)
C14 C8 C9 C10 -173.74(11)
O1 C1 C10 C9 49.20(16)
C2 C1 C10 C9 168.63(13)
O1 C1 C10 C20 167.27(12)
C2 C1 C10 C20 -73.30(17)
O1 C1 C10 C5 -68.11(15)
C2 C1 C10 C5 51.32(18)
C8 C9 C10 C1 176.71(13)
C11 C9 C10 C1 57.28(18)
C8 C9 C10 C20 61.14(15)
C11 C9 C10 C20 -58.29(18)
C8 C9 C10 C5 -63.16(15)
C11 C9 C10 C5 177.42(13)
O3 C5 C10 C1 68.29(15)
C6 C5 C10 C1 179.34(12)
C4 C5 C10 C1 -52.04(16)
O3 C5 C10 C9 -51.18(15)
C6 C5 C10 C9 59.87(15)
C4 C5 C10 C9 -171.50(12)
O3 C5 C10 C20 -172.34(12)
C6 C5 C10 C20 -61.29(16)
C4 C5 C10 C20 67.34(16)
C8 C9 C11 C13 46.04(14)
C10 C9 C11 C13 170.19(13)
C16 O10 C12 O9 175.04(14)
C16 O10 C12 C13 -1.39(18)
O9 C12 C13 C15 -174.72(17)
O10 C12 C13 C15 1.22(17)
O9 C12 C13 C11 -55.7(2)
O10 C12 C13 C11 120.20(14)
O9 C12 C13 C14 60.2(2)
O10 C12 C13 C14 -123.86(14)
C9 C11 C13 C15 -158.15(13)
C9 C11 C13 C12 89.64(14)
C9 C11 C13 C14 -30.94(14)
C7 C8 C14 O8 28.68(17)
C9 C8 C14 O8 -92.84(14)
C7 C8 C14 C17 -94.23(16)
C9 C8 C14 C17 144.24(13)
C7 C8 C14 C13 145.39(13)
C9 C8 C14 C13 23.87(14)
C15 C13 C14 O8 -113.27(14)
C12 C13 C14 O8 4.02(17)
C11 C13 C14 O8 121.53(13)
C15 C13 C14 C17 10.69(18)
C12 C13 C14 C17 127.99(13)
C11 C13 C14 C17 -114.51(13)
C15 C13 C14 C8 129.78(13)
C12 C13 C14 C8 -112.93(13)
C11 C13 C14 C8 4.58(14)
C16 O11 C15 C13 97.65(15)
C12 C13 C15 C16 -0.59(16)
C11 C13 C15 C16 -116.28(14)
C14 C13 C15 C16 122.31(14)
C12 C13 C15 O11 -62.27(16)
C11 C13 C15 O11 -177.96(12)
C14 C13 C15 O11 60.63(17)
C15 O11 C16 O10 -101.49(14)
C12 O10 C16 O11 68.35(17)
C12 O10 C16 C15 0.99(18)
C13 C15 C16 O11 -105.94(14)
O11 C15 C16 O10 105.75(14)
C13 C15 C16 O10 -0.18(18)
C1 O1 C21 O2 0.2(3)
C1 O1 C21 C22 177.85(15)
C6 O4 C23 O5 3.0(2)
C6 O4 C23 C24 -177.60(14)
C7 O6 C25 O7 -4.6(3)
C7 O6 C25 C26 176.8(2)
